data_1543795
loop_
_publ_author_name
'Mandal, Anup'
'Sahoo, Harekrishna'
'Baidya, Mahiuddin'

_publ_section_title
;
 Copper-Catalyzed 8-Aminoquinoline-Directed Selenylation of Arene and
 Heteroarene C-H Bonds.
;
_journal_issue 13
_journal_name_full 'Organic letters'
_journal_page_first 3202
_journal_page_last 3205
_journal_paper_doi 10.1021/acs.orglett.6b01420
_journal_volume 18
_journal_year 2016
_chemical_formula_moiety 'C20 H14 N2 O3 S Se'
_chemical_formula_sum 'C20 H14 N2 O3 S Se'
_chemical_formula_weight 441.35
_space_group_crystal_system monoclinic
_space_group_IT_number 14
_space_group_name_Hall '-P 2ybc'
_space_group_name_H-M_alt 'P 1 21/c 1'
_symmetry_space_group_name_Hall '-P 2ybc'
_symmetry_space_group_name_H-M 'P 1 21/c 1'
_atom_sites_solution_hydrogens mixed
_audit_creation_method SHELXL-2014/7
_cell_angle_alpha 90
_cell_angle_beta 91.7272(15)
_cell_angle_gamma 90
_cell_formula_units_Z 4
_cell_length_a 14.7324(5)
_cell_length_b 8.1294(2)
_cell_length_c 15.0674(5)
_cell_measurement_reflns_used 6565
_cell_measurement_temperature 296(2)
_cell_measurement_theta_max 26.13
_cell_measurement_theta_min 2.52
_cell_volume 1803.74(10)
_computing_cell_refinement 'Bruker SAINT'
_computing_data_collection 'Bruker APEX2'
_computing_data_reduction 'Bruker SAINT'
_computing_molecular_graphics 'Bruker SHELXTL'
_computing_publication_material 'SHELXL-2013 (Sheldrick, 2013)'
_computing_structure_refinement 'SHELXL-2014 (Sheldrick, 2014)'
_computing_structure_solution 'SHELXL-97 (Sheldrick, 2008)'
_diffrn_ambient_temperature 296(2)
_diffrn_measured_fraction_theta_full 1.000
_diffrn_measured_fraction_theta_max 1.000
_diffrn_measurement_device_type 'Bruker APEXII CCD detector'
_diffrn_radiation_type MoK\a
_diffrn_radiation_wavelength 0.71073
_diffrn_reflns_av_R_equivalents 0.0239
_diffrn_reflns_av_unetI/netI 0.0251
_diffrn_reflns_Laue_measured_fraction_full 1.000
_diffrn_reflns_Laue_measured_fraction_max 1.000
_diffrn_reflns_limit_h_max 17
_diffrn_reflns_limit_h_min -14
_diffrn_reflns_limit_k_max 9
_diffrn_reflns_limit_k_min -7
_diffrn_reflns_limit_l_max 17
_diffrn_reflns_limit_l_min -17
_diffrn_reflns_number 11957
_diffrn_reflns_point_group_measured_fraction_full 1.000
_diffrn_reflns_point_group_measured_fraction_max 1.000
_diffrn_reflns_theta_full 24.997
_diffrn_reflns_theta_max 24.997
_diffrn_reflns_theta_min 1.383
_exptl_absorpt_coefficient_mu 2.221
_exptl_absorpt_correction_T_max 0.761
_exptl_absorpt_correction_T_min 0.607
_exptl_absorpt_correction_type multi-scan
_exptl_absorpt_process_details 'SADABS V2014/5(Bruker AXS.Inc)'
_exptl_crystal_colour colourless
_exptl_crystal_density_diffrn 1.625
_exptl_crystal_description Rectangular
_exptl_crystal_F_000 888
_exptl_crystal_size_max 0.250
_exptl_crystal_size_mid 0.220
_exptl_crystal_size_min 0.130
_refine_diff_density_max 0.256
_refine_diff_density_min -0.339
_refine_diff_density_rms 0.049
_refine_ls_extinction_method none
_refine_ls_goodness_of_fit_ref 1.031
_refine_ls_hydrogen_treatment mixed
_refine_ls_matrix_type full
_refine_ls_number_parameters 248
_refine_ls_number_reflns 3175
_refine_ls_number_restraints 0
_refine_ls_restrained_S_all 1.031
_refine_ls_R_factor_all 0.0356
_refine_ls_R_factor_gt 0.0263
_refine_ls_shift/su_max 0.001
_refine_ls_shift/su_mean 0.000
_refine_ls_structure_factor_coef Fsqd
_refine_ls_weighting_details 'w=1/[\s^2^(Fo^2^)+(0.0269P)^2^+0.9952P] where P=(Fo^2^+2Fc^2^)/3'
_refine_ls_weighting_scheme calc
_refine_ls_wR_factor_gt 0.0587
_refine_ls_wR_factor_ref 0.0624
_reflns_Friedel_coverage 0.000
_reflns_number_gt 2666
_reflns_number_total 3175
_reflns_threshold_expression 'I > 2\s(I)'
_cod_data_source_file ol6b01420_si_005.cif
_cod_data_source_block 275
_cod_database_code 1543795
_shelx_shelxl_version_number 2014/7
_shelx_space_group_comment
;
The symmetry employed for this shelxl refinement is uniquely defined
by the following loop, which should always be used as a source of
symmetry information in preference to the above space-group names.
They are only intended as comments.
;
_shelx_estimated_absorpt_t_min 0.607
_shelx_estimated_absorpt_t_max 0.761

loop_
_space_group_symop_operation_xyz
'x, y, z'
'-x, y+1/2, -z+1/2'
'-x, -y, -z'
'x, -y-1/2, z-1/2'

loop_
_atom_site_label
_atom_site_type_symbol
_atom_site_fract_x
_atom_site_fract_y
_atom_site_fract_z
_atom_site_U_iso_or_equiv
_atom_site_adp_type
_atom_site_occupancy
_atom_site_site_symmetry_order
_atom_site_calc_flag
_atom_site_refinement_flags_posn
_atom_site_refinement_flags_adp
C1 C 0.36837(17) 0.6309(3) 0.39703(17) 0.0428(6) Uani 1 1 d . .
H1 H 0.3648 0.6513 0.3363 0.051 Uiso 1 1 calc R U
C2 C 0.30211(18) 0.5301(3) 0.43332(19) 0.0476(7) Uani 1 1 d . .
H2 H 0.2566 0.4840 0.3972 0.057 Uiso 1 1 calc R U
C3 C 0.30512(17) 0.5007(3) 0.52140(19) 0.0452(7) Uani 1 1 d . .
H3 H 0.2608 0.4354 0.5465 0.054 Uiso 1 1 calc R U
C4 C 0.37530(16) 0.5685(3) 0.57562(17) 0.0370(6) Uani 1 1 d . .
C5 C 0.38427(18) 0.5456(3) 0.66842(18) 0.0458(7) Uani 1 1 d . .
H5 H 0.3418 0.4829 0.6979 0.055 Uiso 1 1 calc R U
C6 C 0.45467(18) 0.6151(3) 0.71435(17) 0.0446(6) Uani 1 1 d . .
H6 H 0.4600 0.5982 0.7753 0.054 Uiso 1 1 calc R U
C7 C 0.52007(17) 0.7119(3) 0.67279(15) 0.0385(6) Uani 1 1 d . .
H7 H 0.5678 0.7580 0.7060 0.046 Uiso 1 1 calc R U
C8 C 0.51292(15) 0.7378(3) 0.58283(15) 0.0318(5) Uani 1 1 d . .
C9 C 0.43967(15) 0.6668(3) 0.53244(15) 0.0320(5) Uani 1 1 d . .
C10 C 0.65227(16) 0.9000(3) 0.55885(15) 0.0329(5) Uani 1 1 d . .
C11 C 0.70345(16) 0.9830(3) 0.48822(14) 0.0323(5) Uani 1 1 d . .
C12 C 0.78257(16) 1.0681(3) 0.49910(15) 0.0322(5) Uani 1 1 d . .
C13 C 0.81469(18) 1.1378(3) 0.41992(16) 0.0404(6) Uani 1 1 d . .
H13 H 0.8680 1.1985 0.4167 0.048 Uiso 1 1 calc R U
C14 C 0.75872(18) 1.1057(3) 0.34991(17) 0.0458(7) Uani 1 1 d . .
H14 H 0.7682 1.1434 0.2927 0.055 Uiso 1 1 calc R U
C15 C 0.88492(16) 0.8783(3) 0.64704(17) 0.0383(6) Uani 1 1 d . .
C16 C 0.87198(19) 0.8430(4) 0.73477(18) 0.0541(7) Uani 1 1 d . .
H16 H 0.8481 0.9211 0.7726 0.065 Uiso 1 1 calc R U
C17 C 0.8953(2) 0.6893(5) 0.7651(2) 0.0740(10) Uani 1 1 d . .
H17 H 0.8879 0.6629 0.8245 0.089 Uiso 1 1 calc R U
C18 C 0.9290(2) 0.5752(5) 0.7091(3) 0.0826(12) Uani 1 1 d . .
H18 H 0.9436 0.4709 0.7304 0.099 Uiso 1 1 calc R U
C19 C 0.9416(2) 0.6120(4) 0.6216(3) 0.0787(11) Uani 1 1 d . .
H19 H 0.9643 0.5326 0.5837 0.094 Uiso 1 1 calc R U
C20 C 0.92063(19) 0.7681(4) 0.5895(2) 0.0554(8) Uani 1 1 d . .
H20 H 0.9306 0.7964 0.5308 0.066 Uiso 1 1 calc R U
N1 N 0.43540(13) 0.6986(2) 0.44349(12) 0.0360(5) Uani 1 1 d . .
N2 N 0.57212(14) 0.8327(3) 0.53321(15) 0.0360(5) Uani 1 1 d . .
O1 O 0.68402(11) 0.8964(2) 0.63426(11) 0.0457(4) Uani 1 1 d . .
O2 O 0.80435(13) 1.1911(2) 0.68325(11) 0.0551(5) Uani 1 1 d . .
O3 O 0.94599(12) 1.1821(2) 0.57206(12) 0.0557(5) Uani 1 1 d . .
S1 S 0.66847(5) 0.98821(9) 0.37811(4) 0.04266(17) Uani 1 1 d . .
Se1 Se 0.85517(2) 1.09482(3) 0.60613(2) 0.03600(9) Uani 1 1 d . .
H1N H 0.5579(16) 0.838(3) 0.4846(16) 0.027(7) Uiso 1 1 d . .

loop_
_atom_site_aniso_label
_atom_site_aniso_U_11
_atom_site_aniso_U_22
_atom_site_aniso_U_33
_atom_site_aniso_U_23
_atom_site_aniso_U_13
_atom_site_aniso_U_12
C1 0.0405(15) 0.0494(15) 0.0383(14) -0.0047(12) -0.0047(12) 0.0021(12)
C2 0.0353(16) 0.0463(15) 0.0606(19) -0.0085(14) -0.0076(13) -0.0006(12)
C3 0.0334(15) 0.0401(15) 0.0622(19) 0.0019(13) 0.0048(13) -0.0016(12)
C4 0.0297(13) 0.0375(14) 0.0442(15) 0.0006(11) 0.0043(11) 0.0059(10)
C5 0.0398(16) 0.0511(16) 0.0473(16) 0.0115(13) 0.0119(13) 0.0031(12)
C6 0.0467(17) 0.0548(16) 0.0327(14) 0.0073(12) 0.0056(12) 0.0078(13)
C7 0.0375(14) 0.0435(14) 0.0343(14) -0.0005(11) -0.0008(11) 0.0040(11)
C8 0.0284(13) 0.0351(12) 0.0321(13) 0.0009(10) 0.0024(10) 0.0037(10)
C9 0.0288(13) 0.0325(12) 0.0348(13) -0.0008(10) 0.0028(10) 0.0072(10)
C10 0.0326(14) 0.0368(13) 0.0294(13) -0.0020(10) 0.0011(10) 0.0050(11)
C11 0.0359(14) 0.0348(12) 0.0261(12) -0.0019(10) -0.0003(10) 0.0060(11)
C12 0.0327(13) 0.0353(13) 0.0287(12) -0.0010(10) 0.0031(10) 0.0043(10)
C13 0.0450(16) 0.0426(14) 0.0340(14) 0.0045(11) 0.0082(12) 0.0013(11)
C14 0.0561(18) 0.0520(16) 0.0299(14) 0.0084(12) 0.0092(12) 0.0070(13)
C15 0.0281(13) 0.0444(14) 0.0421(15) 0.0066(12) -0.0050(11) -0.0036(11)
C16 0.0512(18) 0.0647(19) 0.0459(17) 0.0097(14) -0.0083(13) -0.0163(14)
C17 0.065(2) 0.082(3) 0.073(2) 0.039(2) -0.0248(18) -0.022(2)
C18 0.046(2) 0.066(2) 0.135(4) 0.042(2) -0.023(2) -0.0035(17)
C19 0.050(2) 0.056(2) 0.131(4) -0.002(2) 0.013(2) 0.0121(16)
C20 0.0423(17) 0.0538(17) 0.071(2) 0.0042(15) 0.0119(14) 0.0055(13)
N1 0.0339(12) 0.0419(12) 0.0320(11) -0.0004(9) -0.0006(9) 0.0049(9)
N2 0.0361(13) 0.0465(12) 0.0252(12) 0.0037(10) -0.0034(9) -0.0041(10)
O1 0.0379(10) 0.0712(12) 0.0279(9) 0.0039(8) -0.0020(8) -0.0077(9)
O2 0.0675(13) 0.0574(12) 0.0403(11) -0.0178(9) 0.0024(9) 0.0084(10)
O3 0.0495(12) 0.0633(13) 0.0542(12) 0.0065(10) 0.0008(9) -0.0215(10)
S1 0.0442(4) 0.0554(4) 0.0281(3) 0.0002(3) -0.0037(3) 0.0042(3)
Se1 0.03824(16) 0.03892(14) 0.03080(14) -0.00261(11) 0.00026(10) -0.00369(11)

loop_
_atom_type_symbol
_atom_type_description
_atom_type_scat_dispersion_real
_atom_type_scat_dispersion_imag
_atom_type_scat_source
C C 0.0033 0.0016 'International Tables Vol C Tables 4.2.6.8 and 6.1.1.4'
H H 0.0000 0.0000 'International Tables Vol C Tables 4.2.6.8 and 6.1.1.4'
N N 0.0061 0.0033 'International Tables Vol C Tables 4.2.6.8 and 6.1.1.4'
O O 0.0106 0.0060 'International Tables Vol C Tables 4.2.6.8 and 6.1.1.4'
S S 0.1246 0.1234 'International Tables Vol C Tables 4.2.6.8 and 6.1.1.4'
Se Se -0.0929 2.2259 'International Tables Vol C Tables 4.2.6.8 and 6.1.1.4'

loop_
_geom_angle_atom_site_label_1
_geom_angle_atom_site_label_2
_geom_angle_atom_site_label_3
_geom_angle
N1 C1 C2 124.0(2)
N1 C1 H1 118.0
C2 C1 H1 118.0
C3 C2 C1 119.1(3)
C3 C2 H2 120.4
C1 C2 H2 120.4
C2 C3 C4 120.2(2)
C2 C3 H3 119.9
C4 C3 H3 119.9
C3 C4 C5 124.5(2)
C3 C4 C9 116.4(2)
C5 C4 C9 119.1(2)
C6 C5 C4 119.9(2)
C6 C5 H5 120.0
C4 C5 H5 120.0
C5 C6 C7 122.1(2)
C5 C6 H6 119.0
C7 C6 H6 119.0
C8 C7 C6 119.5(2)
C8 C7 H7 120.2
C6 C7 H7 120.2
C7 C8 N2 125.6(2)
C7 C8 C9 119.9(2)
N2 C8 C9 114.4(2)
N1 C9 C4 123.2(2)
N1 C9 C8 117.3(2)
C4 C9 C8 119.5(2)
O1 C10 N2 124.6(2)
O1 C10 C11 119.4(2)
N2 C10 C11 116.0(2)
C12 C11 C10 126.6(2)
C12 C11 S1 109.48(17)
C10 C11 S1 123.91(18)
C11 C12 C13 114.1(2)
C11 C12 Se1 127.72(17)
C13 C12 Se1 118.09(18)
C14 C13 C12 111.8(2)
C14 C13 H13 124.1
C12 C13 H13 124.1
C13 C14 S1 112.23(19)
C13 C14 H14 123.9
S1 C14 H14 123.9
C20 C15 C16 122.8(3)
C20 C15 Se1 119.3(2)
C16 C15 Se1 117.8(2)
C17 C16 C15 118.1(3)
C17 C16 H16 120.9
C15 C16 H16 120.9
C18 C17 C16 120.5(3)
C18 C17 H17 119.7
C16 C17 H17 119.7
C17 C18 C19 120.8(3)
C17 C18 H18 119.6
C19 C18 H18 119.6
C18 C19 C20 119.9(3)
C18 C19 H19 120.0
C20 C19 H19 120.0
C15 C20 C19 117.7(3)
C15 C20 H20 121.1
C19 C20 H20 121.1
C1 N1 C9 117.1(2)
C10 N2 C8 128.8(2)
C10 N2 H1N 117.8(18)
C8 N2 H1N 113.1(18)
C14 S1 C11 92.36(12)
O2 Se1 O3 115.19(10)
O2 Se1 C15 108.85(10)
O3 Se1 C15 108.87(10)
O2 Se1 C12 113.76(10)
O3 Se1 C12 103.23(10)
C15 Se1 C12 106.45(10)

loop_
_geom_bond_atom_site_label_1
_geom_bond_atom_site_label_2
_geom_bond_distance
C1 N1 1.314(3)
C1 C2 1.398(4)
C1 H1 0.9300
C2 C3 1.348(4)
C2 H2 0.9300
C3 C4 1.411(4)
C3 H3 0.9300
C4 C5 1.413(4)
C4 C9 1.413(3)
C5 C6 1.353(4)
C5 H5 0.9300
C6 C7 1.406(3)
C6 H6 0.9300
C7 C8 1.373(3)
C7 H7 0.9300
C8 N2 1.398(3)
C8 C9 1.423(3)
C9 N1 1.365(3)
C10 O1 1.216(3)
C10 N2 1.347(3)
C10 C11 1.485(3)
C11 C12 1.361(3)
C11 S1 1.723(2)
C12 C13 1.415(3)
C12 Se1 1.920(2)
C13 C14 1.345(4)
C13 H13 0.9300
C14 S1 1.701(3)
C14 H14 0.9300
C15 C20 1.364(4)
C15 C16 1.372(4)
C15 Se1 1.911(2)
C16 C17 1.370(4)
C16 H16 0.9300
C17 C18 1.357(5)
C17 H17 0.9300
C18 C19 1.371(5)
C18 H18 0.9300
C19 C20 1.389(4)
C19 H19 0.9300
C20 H20 0.9300
N2 H1N 0.76(2)
O2 Se1 1.6051(17)
O3 Se1 1.6120(17)

loop_
_geom_torsion_atom_site_label_1
_geom_torsion_atom_site_label_2
_geom_torsion_atom_site_label_3
_geom_torsion_atom_site_label_4
_geom_torsion
N1 C1 C2 C3 0.9(4)
C1 C2 C3 C4 -1.1(4)
C2 C3 C4 C5 179.7(2)
C2 C3 C4 C9 0.3(4)
C3 C4 C5 C6 179.4(2)
C9 C4 C5 C6 -1.1(4)
C4 C5 C6 C7 0.5(4)
C5 C6 C7 C8 0.1(4)
C6 C7 C8 N2 179.1(2)
C6 C7 C8 C9 0.0(3)
C3 C4 C9 N1 0.9(3)
C5 C4 C9 N1 -178.6(2)
C3 C4 C9 C8 -179.3(2)
C5 C4 C9 C8 1.2(3)
C7 C8 C9 N1 179.2(2)
N2 C8 C9 N1 -0.1(3)
C7 C8 C9 C4 -0.6(3)
N2 C8 C9 C4 -179.9(2)
O1 C10 C11 C12 -4.6(4)
N2 C10 C11 C12 175.6(2)
O1 C10 C11 S1 176.85(18)
N2 C10 C11 S1 -3.0(3)
C10 C11 C12 C13 -178.4(2)
S1 C11 C12 C13 0.3(3)
C10 C11 C12 Se1 4.3(3)
S1 C11 C12 Se1 -176.94(13)
C11 C12 C13 C14 0.6(3)
Se1 C12 C13 C14 178.16(17)
C12 C13 C14 S1 -1.3(3)
C20 C15 C16 C17 -0.7(4)
Se1 C15 C16 C17 -178.4(2)
C15 C16 C17 C18 -0.9(5)
C16 C17 C18 C19 0.9(5)
C17 C18 C19 C20 0.6(5)
C16 C15 C20 C19 2.2(4)
Se1 C15 C20 C19 179.9(2)
C18 C19 C20 C15 -2.1(5)
C2 C1 N1 C9 0.2(4)
C4 C9 N1 C1 -1.1(3)
C8 C9 N1 C1 179.1(2)
O1 C10 N2 C8 -4.9(4)
C11 C10 N2 C8 175.0(2)
C7 C8 N2 C10 9.0(4)
C9 C8 N2 C10 -171.8(2)
C13 C14 S1 C11 1.3(2)
C12 C11 S1 C14 -0.88(18)
C10 C11 S1 C14 177.9(2)
